data_7703558
loop_
_publ_author_name
'Chen, Weiguang'
'Egly, Julien'
'Poblador-Bahamonde, Amalia I'
'Maisse-Francois, Aline'
'Bellemin-Laponnaz, St\'ephane'
'Achard, Thierry'

_publ_section_title
;
 Synthesis, characterization, catalytic and biological application of
 half-sandwich ruthenium complexes bearing hemilabile
 (\k2-C,S)-thioether-functionalised NHC ligands.
;
_journal_issue 10
_journal_name_full 'Dalton transactions (Cambridge, England : 2003)'
_journal_page_first 3243
_journal_page_last 3252
_journal_paper_doi 10.1039/c9dt04825a
_journal_volume 49
_journal_year 2020
_chemical_formula_moiety 'C28 H31 Cl N3 O2 Ru S, F6 P'
_chemical_formula_sum 'C28 H31 Cl F6 N3 O2 P Ru S'
_chemical_formula_weight 755.11
_space_group_crystal_system triclinic
_space_group_IT_number 2
_space_group_name_Hall '-P 1'
_space_group_name_H-M_alt 'P -1'
_atom_sites_solution_hydrogens geom
_atom_sites_solution_primary direct
_atom_sites_solution_secondary difmap
_audit_creation_method SHELXL-2013
_audit_update_record
;
2019-10-01 deposited with the CCDC.	2020-02-19 downloaded from the CCDC.
;
_cell_angle_alpha 81.652(2)
_cell_angle_beta 84.987(2)
_cell_angle_gamma 73.995(2)
_cell_formula_units_Z 2
_cell_length_a 8.9199(7)
_cell_length_b 11.3270(9)
_cell_length_c 15.5712(13)
_cell_measurement_reflns_used 9894
_cell_measurement_temperature 173(2)
_cell_measurement_theta_max 30.96
_cell_measurement_theta_min 2.61
_cell_volume 1494.4(2)
_computing_cell_refinement 'Bruker SAINT'
_computing_data_collection 'Bruker APEX2'
_computing_data_reduction 'Bruker SAINT'
_computing_molecular_graphics 'Bruker SHELXTL'
_computing_publication_material 'Bruker SHELXTL'
_computing_structure_refinement 'SHELXL-2013 (Sheldrick, 2013)'
_computing_structure_solution 'SHELXS-2013 (Sheldrick, 2013)'
_diffrn_ambient_temperature 173(2)
_diffrn_measured_fraction_theta_full 1.000
_diffrn_measured_fraction_theta_max 0.997
_diffrn_measurement_device_type 'Bruker APEX-II CCD'
_diffrn_measurement_method '\f and \w scans'
_diffrn_radiation_type MoK\a
_diffrn_radiation_wavelength 0.71073
_diffrn_reflns_av_R_equivalents 0.0183
_diffrn_reflns_av_unetI/netI 0.0162
_diffrn_reflns_Laue_measured_fraction_full 1.000
_diffrn_reflns_Laue_measured_fraction_max 0.997
_diffrn_reflns_limit_h_max 12
_diffrn_reflns_limit_h_min -12
_diffrn_reflns_limit_k_max 16
_diffrn_reflns_limit_k_min -16
_diffrn_reflns_limit_l_max 22
_diffrn_reflns_limit_l_min -22
_diffrn_reflns_number 35892
_diffrn_reflns_point_group_measured_fraction_full 1.000
_diffrn_reflns_point_group_measured_fraction_max 0.997
_diffrn_reflns_theta_full 25.242
_diffrn_reflns_theta_max 30.977
_diffrn_reflns_theta_min 1.323
_diffrn_source 'fine focus sealed tube'
_exptl_absorpt_coefficient_mu 0.808
_exptl_absorpt_correction_T_max 0.7462
_exptl_absorpt_correction_T_min 0.7149
_exptl_absorpt_correction_type multi-scan
_exptl_absorpt_process_details ?'sadabs'
_exptl_crystal_colour orange
_exptl_crystal_density_diffrn 1.678
_exptl_crystal_description prism
_exptl_crystal_F_000 764
_exptl_crystal_size_max 0.350
_exptl_crystal_size_mid 0.300
_exptl_crystal_size_min 0.250
_refine_diff_density_max 0.694
_refine_diff_density_min -0.631
_refine_diff_density_rms 0.067
_refine_ls_extinction_method none
_refine_ls_goodness_of_fit_ref 1.046
_refine_ls_hydrogen_treatment constr
_refine_ls_matrix_type full
_refine_ls_number_parameters 391
_refine_ls_number_reflns 9480
_refine_ls_number_restraints 0
_refine_ls_restrained_S_all 1.046
_refine_ls_R_factor_all 0.0288
_refine_ls_R_factor_gt 0.0247
_refine_ls_shift/su_max 0.001
_refine_ls_shift/su_mean 0.000
_refine_ls_structure_factor_coef Fsqd
_refine_ls_weighting_details 'w=1/[\s^2^(Fo^2^)+(0.0280P)^2^+1.1371P] where P=(Fo^2^+2Fc^2^)/3'
_refine_ls_weighting_scheme calc
_refine_ls_wR_factor_gt 0.0599
_refine_ls_wR_factor_ref 0.0625
_reflns_Friedel_coverage 0.000
_reflns_number_gt 8677
_reflns_number_total 9480
_reflns_threshold_expression 'I > 2\s(I)'
_cod_data_source_file c9dt04825a2.cif
_cod_data_source_block sblta151118
_cod_depositor_comments 'Adding full bibliography for 7703556--7703558.cif.'
_cod_database_code 7703558
_shelx_space_group_comment
;
The symmetry employed for this shelxl refinement is uniquely defined
by the following loop, which should always be used as a source of
symmetry information in preference to the above space-group names.
They are only intended as comments.
;
_shelx_estimated_absorpt_t_min 0.765
_shelx_estimated_absorpt_t_max 0.824
_shelxl_version_number 2013-4

loop_
_space_group_symop_operation_xyz
'x, y, z'
'-x, -y, -z'

loop_
_atom_site_label
_atom_site_type_symbol
_atom_site_fract_x
_atom_site_fract_y
_atom_site_fract_z
_atom_site_U_iso_or_equiv
_atom_site_adp_type
_atom_site_occupancy
_atom_site_site_symmetry_order
_atom_site_calc_flag
_atom_site_refinement_flags_posn
_atom_site_refinement_flags_adp
_atom_site_refinement_flags_occupancy
_atom_site_disorder_assembly
_atom_site_disorder_group
C1 C 0.02895(16) 0.44028(12) 0.31223(9) 0.0175(2) Uani 1 1 d . . . . .
C2 C 0.0803(2) 0.61451(15) 0.34245(11) 0.0277(3) Uani 1 1 d . . . . .
H2 H 0.1288 0.6799 0.3403 0.033 Uiso 1 1 calc R U . . .
C3 C -0.0417(2) 0.59738(15) 0.39559(11) 0.0269(3) Uani 1 1 d . . . . .
H3 H -0.0967 0.6487 0.4375 0.032 Uiso 1 1 calc R U . . .
C4 C 0.25032(17) 0.50940(14) 0.22392(10) 0.0223(3) Uani 1 1 d . . . . .
H4A H 0.2521 0.4421 0.1894 0.027 Uiso 1 1 calc R U . . .
H4B H 0.3512 0.4885 0.2521 0.027 Uiso 1 1 calc R U . . .
C5 C 0.23077(17) 0.63030(13) 0.16406(10) 0.0218(3) Uani 1 1 d . . . . .
C6 C 0.1318(2) 0.65987(15) 0.09533(11) 0.0284(3) Uani 1 1 d . . . . .
H6 H 0.0765 0.6032 0.0848 0.034 Uiso 1 1 calc R U . . .
C7 C 0.1134(3) 0.77231(17) 0.04185(12) 0.0359(4) Uani 1 1 d . . . . .
H7 H 0.0450 0.7923 -0.0047 0.043 Uiso 1 1 calc R U . . .
C8 C 0.1953(2) 0.85540(16) 0.05667(12) 0.0345(4) Uani 1 1 d . . . . .
H8 H 0.1832 0.9318 0.0200 0.041 Uiso 1 1 calc R U . . .
C9 C 0.2937(2) 0.82656(15) 0.12462(12) 0.0309(3) Uani 1 1 d . . . . .
H9 H 0.3493 0.8832 0.1348 0.037 Uiso 1 1 calc R U . . .
C10 C 0.31183(18) 0.71433(15) 0.17840(11) 0.0262(3) Uani 1 1 d . . . . .
H10 H 0.3798 0.6949 0.2251 0.031 Uiso 1 1 calc R U . . .
C11 C -0.19759(17) 0.44076(14) 0.41972(9) 0.0220(3) Uani 1 1 d . . . . .
H11A H -0.2440 0.4870 0.4691 0.026 Uiso 1 1 calc R U . . .
H11B H -0.1543 0.3529 0.4432 0.026 Uiso 1 1 calc R U . . .
C12 C -0.32428(17) 0.44982(14) 0.35815(10) 0.0237(3) Uani 1 1 d . . . . .
H12A H -0.3752 0.5383 0.3399 0.028 Uiso 1 1 calc R U . . .
H12B H -0.4045 0.4122 0.3896 0.028 Uiso 1 1 calc R U . . .
C13 C -0.28642(16) 0.50139(13) 0.17716(9) 0.0192(2) Uani 1 1 d . . . . .
C14 C -0.33414(18) 0.47882(14) 0.09994(10) 0.0245(3) Uani 1 1 d . . . . .
H14 H -0.3463 0.3995 0.0945 0.029 Uiso 1 1 calc R U . . .
C15 C -0.36402(19) 0.57303(16) 0.03061(11) 0.0279(3) Uani 1 1 d . . . . .
H15 H -0.3963 0.5592 -0.0227 0.034 Uiso 1 1 calc R U . . .
C16 C -0.34572(18) 0.68697(15) 0.04102(10) 0.0267(3) Uani 1 1 d . . . . .
C17 C -0.29424(19) 0.71062(14) 0.11640(11) 0.0275(3) Uani 1 1 d . . . . .
H17 H -0.2800 0.7896 0.1209 0.033 Uiso 1 1 calc R U . . .
C18 C -0.26377(18) 0.61596(14) 0.18558(10) 0.0237(3) Uani 1 1 d . . . . .
H18 H -0.2278 0.6294 0.2381 0.028 Uiso 1 1 calc R U . . .
C19 C 0.24860(17) 0.16555(13) 0.32411(10) 0.0225(3) Uani 1 1 d . . . . .
C20 C 0.22948(16) 0.12283(13) 0.24686(10) 0.0208(3) Uani 1 1 d . . . . .
H20 H 0.3083 0.1202 0.2015 0.025 Uiso 1 1 calc R U . . .
C21 C 0.09532(17) 0.08299(12) 0.23402(10) 0.0214(3) Uani 1 1 d . . . . .
H21 H 0.0877 0.0529 0.1812 0.026 Uiso 1 1 calc R U . . .
C22 C -0.02468(17) 0.08787(13) 0.29835(11) 0.0235(3) Uani 1 1 d . . . . .
C23 C -0.00847(18) 0.13514(14) 0.37689(11) 0.0254(3) Uani 1 1 d . . . . .
H23 H -0.0895 0.1412 0.4212 0.030 Uiso 1 1 calc R U . . .
C24 C 0.12464(19) 0.17247(14) 0.38942(10) 0.0252(3) Uani 1 1 d . . . . .
H24 H 0.1325 0.2028 0.4421 0.030 Uiso 1 1 calc R U . . .
C25 C 0.3926(2) 0.20424(17) 0.33717(14) 0.0367(4) Uani 1 1 d . . . . .
H25A H 0.4654 0.1363 0.3712 0.055 Uiso 1 1 calc R U . . .
H25B H 0.3634 0.2771 0.3683 0.055 Uiso 1 1 calc R U . . .
H25C H 0.4428 0.2245 0.2805 0.055 Uiso 1 1 calc R U . . .
C26 C -0.1717(2) 0.04972(16) 0.28901(16) 0.0387(4) Uani 1 1 d . . . . .
H26 H -0.2612 0.1135 0.3125 0.046 Uiso 1 1 calc R U . . .
C27 C -0.2042(3) 0.0453(3) 0.1953(2) 0.0715(9) Uani 1 1 d . . . . .
H27A H -0.2004 0.1237 0.1602 0.107 Uiso 1 1 calc R U . . .
H27B H -0.3079 0.0323 0.1932 0.107 Uiso 1 1 calc R U . . .
H27C H -0.1251 -0.0229 0.1721 0.107 Uiso 1 1 calc R U . . .
C28 C -0.1625(4) -0.0720(3) 0.3475(3) 0.1153(19) Uani 1 1 d . . . . .
H28A H -0.0795 -0.1381 0.3246 0.173 Uiso 1 1 calc R U . . .
H28B H -0.2626 -0.0926 0.3491 0.173 Uiso 1 1 calc R U . . .
H28C H -0.1396 -0.0637 0.4064 0.173 Uiso 1 1 calc R U . . .
N1 N 0.12161(14) 0.51831(11) 0.29141(8) 0.0201(2) Uani 1 1 d . . . . .
N2 N -0.07096(15) 0.49028(11) 0.37690(8) 0.0199(2) Uani 1 1 d . . . . .
N3 N -0.38583(18) 0.78840(15) -0.03085(10) 0.0358(4) Uani 1 1 d . . . . .
O1 O -0.45649(17) 0.77251(16) -0.09039(10) 0.0477(4) Uani 1 1 d . . . . .
O2 O -0.3470(2) 0.88302(13) -0.02779(10) 0.0520(4) Uani 1 1 d . . . . .
F1 F 0.5074(2) 0.78183(19) 0.33009(9) 0.0766(6) Uani 1 1 d . . . . .
F2 F 0.35192(15) 0.79112(13) 0.52237(8) 0.0465(3) Uani 1 1 d . . . . .
F3 F 0.4524(2) 0.92079(12) 0.42763(11) 0.0595(4) Uani 1 1 d . . . . .
F4 F 0.2578(2) 0.85080(16) 0.38870(14) 0.0768(5) Uani 1 1 d . . . . .
F5 F 0.59403(14) 0.72492(14) 0.46268(11) 0.0575(4) Uani 1 1 d . . . . .
F6 F 0.39761(16) 0.65660(11) 0.42321(10) 0.0532(4) Uani 1 1 d . . . . .
P1 P 0.42674(5) 0.78962(4) 0.42513(3) 0.02654(8) Uani 1 1 d . . . . .
S1 S -0.25147(4) 0.37331(3) 0.26137(2) 0.01791(6) Uani 1 1 d . . . . .
Cl1 Cl 0.05214(4) 0.36086(3) 0.11979(2) 0.01843(6) Uani 1 1 d . . . . .
Ru1 Ru 0.02235(2) 0.27804(2) 0.26965(2) 0.01473(3) Uani 1 1 d . . . . .

loop_
_atom_site_aniso_label
_atom_site_aniso_U_11
_atom_site_aniso_U_22
_atom_site_aniso_U_33
_atom_site_aniso_U_23
_atom_site_aniso_U_13
_atom_site_aniso_U_12
C1 0.0170(6) 0.0177(6) 0.0167(6) -0.0008(4) -0.0011(5) -0.0037(4)
C2 0.0329(8) 0.0255(7) 0.0298(8) -0.0117(6) 0.0038(6) -0.0134(6)
C3 0.0334(8) 0.0250(7) 0.0250(7) -0.0113(6) 0.0037(6) -0.0098(6)
C4 0.0171(6) 0.0229(6) 0.0271(7) -0.0043(5) 0.0030(5) -0.0063(5)
C5 0.0188(6) 0.0214(6) 0.0260(7) -0.0062(5) 0.0053(5) -0.0070(5)
C6 0.0334(8) 0.0254(7) 0.0294(8) -0.0041(6) -0.0024(6) -0.0121(6)
C7 0.0493(11) 0.0293(8) 0.0304(9) -0.0005(7) -0.0064(8) -0.0128(8)
C8 0.0450(10) 0.0227(7) 0.0348(9) -0.0030(6) 0.0071(8) -0.0104(7)
C9 0.0299(8) 0.0232(7) 0.0424(10) -0.0115(6) 0.0111(7) -0.0121(6)
C10 0.0201(6) 0.0266(7) 0.0343(8) -0.0100(6) 0.0047(6) -0.0090(5)
C11 0.0230(6) 0.0227(6) 0.0184(6) -0.0024(5) 0.0052(5) -0.0053(5)
C12 0.0182(6) 0.0260(7) 0.0225(7) -0.0014(5) 0.0047(5) -0.0013(5)
C13 0.0145(5) 0.0190(6) 0.0208(6) 0.0015(5) -0.0011(5) -0.0010(4)
C14 0.0227(7) 0.0242(7) 0.0243(7) -0.0017(5) -0.0042(5) -0.0024(5)
C15 0.0242(7) 0.0338(8) 0.0210(7) 0.0005(6) -0.0027(6) -0.0012(6)
C16 0.0188(6) 0.0281(7) 0.0240(7) 0.0078(6) 0.0041(5) 0.0014(5)
C17 0.0248(7) 0.0217(7) 0.0324(8) 0.0039(6) 0.0012(6) -0.0046(5)
C18 0.0224(7) 0.0214(6) 0.0260(7) 0.0005(5) -0.0028(5) -0.0051(5)
C19 0.0190(6) 0.0185(6) 0.0271(7) 0.0039(5) -0.0066(5) -0.0020(5)
C20 0.0156(6) 0.0171(6) 0.0250(7) 0.0005(5) 0.0016(5) 0.0009(4)
C21 0.0207(6) 0.0144(5) 0.0271(7) -0.0038(5) -0.0016(5) -0.0007(5)
C22 0.0179(6) 0.0133(5) 0.0357(8) 0.0033(5) 0.0002(5) -0.0023(5)
C23 0.0250(7) 0.0189(6) 0.0255(7) 0.0048(5) 0.0064(6) -0.0009(5)
C24 0.0311(8) 0.0218(6) 0.0177(6) 0.0024(5) -0.0051(6) 0.0001(6)
C25 0.0260(8) 0.0332(8) 0.0513(11) 0.0051(8) -0.0189(8) -0.0085(7)
C26 0.0208(7) 0.0213(7) 0.0732(14) 0.0017(8) -0.0035(8) -0.0081(6)
C27 0.0407(13) 0.083(2) 0.108(3) -0.0476(18) -0.0105(14) -0.0264(13)
C28 0.0558(17) 0.0515(15) 0.232(5) 0.070(2) -0.041(2) -0.0377(14)
N1 0.0199(5) 0.0200(5) 0.0217(6) -0.0051(4) 0.0010(4) -0.0068(4)
N2 0.0217(5) 0.0203(5) 0.0178(5) -0.0046(4) 0.0027(4) -0.0058(4)
N3 0.0275(7) 0.0377(8) 0.0283(7) 0.0123(6) 0.0068(6) 0.0035(6)
O1 0.0305(7) 0.0673(10) 0.0335(7) 0.0224(7) -0.0054(6) -0.0071(7)
O2 0.0730(11) 0.0285(7) 0.0423(8) 0.0117(6) 0.0081(8) -0.0048(7)
F1 0.1104(14) 0.1140(14) 0.0337(7) -0.0245(8) 0.0243(8) -0.0776(12)
F2 0.0436(7) 0.0567(8) 0.0416(7) -0.0164(6) 0.0187(5) -0.0181(6)
F3 0.0794(10) 0.0325(6) 0.0750(10) -0.0052(6) -0.0025(8) -0.0304(7)
F4 0.0605(10) 0.0627(10) 0.1047(14) 0.0002(9) -0.0496(10) -0.0037(8)
F5 0.0248(6) 0.0659(9) 0.0762(10) -0.0194(8) -0.0037(6) 0.0028(6)
F6 0.0489(7) 0.0348(6) 0.0829(10) -0.0269(6) 0.0243(7) -0.0215(5)
P1 0.0282(2) 0.02393(18) 0.0286(2) -0.00448(15) 0.00210(16) -0.00935(15)
S1 0.01512(14) 0.01665(14) 0.02033(15) 0.00075(11) -0.00126(11) -0.00301(11)
Cl1 0.01854(14) 0.01895(13) 0.01561(13) -0.00028(10) 0.00114(11) -0.00296(11)
Ru1 0.01390(5) 0.01361(5) 0.01524(5) -0.00053(3) 0.00006(3) -0.00214(3)

loop_
_atom_type_symbol
_atom_type_description
_atom_type_scat_dispersion_real
_atom_type_scat_dispersion_imag
_atom_type_scat_source
C C 0.0033 0.0016 'International Tables Vol C Tables 4.2.6.8 and 6.1.1.4'
H H 0.0000 0.0000 'International Tables Vol C Tables 4.2.6.8 and 6.1.1.4'
N N 0.0061 0.0033 'International Tables Vol C Tables 4.2.6.8 and 6.1.1.4'
O O 0.0106 0.0060 'International Tables Vol C Tables 4.2.6.8 and 6.1.1.4'
F F 0.0171 0.0103 'International Tables Vol C Tables 4.2.6.8 and 6.1.1.4'
P P 0.1023 0.0942 'International Tables Vol C Tables 4.2.6.8 and 6.1.1.4'
S S 0.1246 0.1234 'International Tables Vol C Tables 4.2.6.8 and 6.1.1.4'
Cl Cl 0.1484 0.1585 'International Tables Vol C Tables 4.2.6.8 and 6.1.1.4'
Ru Ru -1.2594 0.8363 'International Tables Vol C Tables 4.2.6.8 and 6.1.1.4'

loop_
_geom_angle_atom_site_label_1
_geom_angle_atom_site_label_2
_geom_angle_atom_site_label_3
_geom_angle
_geom_angle_site_symmetry_1
_geom_angle_site_symmetry_3
_geom_angle_publ_flag
N1 C1 N2 104.07(11) . . ?
N1 C1 Ru1 133.84(10) . . ?
N2 C1 Ru1 122.06(10) . . ?
C3 C2 N1 106.93(13) . . ?
C3 C2 H2 126.5 . . ?
N1 C2 H2 126.5 . . ?
C2 C3 N2 106.43(13) . . ?
C2 C3 H3 126.8 . . ?
N2 C3 H3 126.8 . . ?
N1 C4 C5 111.07(12) . . ?
N1 C4 H4A 109.4 . . ?
C5 C4 H4A 109.4 . . ?
N1 C4 H4B 109.4 . . ?
C5 C4 H4B 109.4 . . ?
H4A C4 H4B 108.0 . . ?
C6 C5 C10 119.13(15) . . ?
C6 C5 C4 121.14(13) . . ?
C10 C5 C4 119.73(14) . . ?
C5 C6 C7 120.33(15) . . ?
C5 C6 H6 119.8 . . ?
C7 C6 H6 119.8 . . ?
C6 C7 C8 120.04(18) . . ?
C6 C7 H7 120.0 . . ?
C8 C7 H7 120.0 . . ?
C9 C8 C7 119.92(16) . . ?
C9 C8 H8 120.0 . . ?
C7 C8 H8 120.0 . . ?
C8 C9 C10 120.11(15) . . ?
C8 C9 H9 119.9 . . ?
C10 C9 H9 119.9 . . ?
C9 C10 C5 120.47(16) . . ?
C9 C10 H10 119.8 . . ?
C5 C10 H10 119.8 . . ?
N2 C11 C12 112.19(12) . . ?
N2 C11 H11A 109.2 . . ?
C12 C11 H11A 109.2 . . ?
N2 C11 H11B 109.2 . . ?
C12 C11 H11B 109.2 . . ?
H11A C11 H11B 107.9 . . ?
C11 C12 S1 113.42(10) . . ?
C11 C12 H12A 108.9 . . ?
S1 C12 H12A 108.9 . . ?
C11 C12 H12B 108.9 . . ?
S1 C12 H12B 108.9 . . ?
H12A C12 H12B 107.7 . . ?
C14 C13 C18 121.08(13) . . ?
C14 C13 S1 115.46(11) . . ?
C18 C13 S1 123.43(12) . . ?
C13 C14 C15 119.59(15) . . ?
C13 C14 H14 120.2 . . ?
C15 C14 H14 120.2 . . ?
C16 C15 C14 118.52(15) . . ?
C16 C15 H15 120.7 . . ?
C14 C15 H15 120.7 . . ?
C15 C16 C17 122.91(14) . . ?
C15 C16 N3 118.33(16) . . ?
C17 C16 N3 118.76(16) . . ?
C16 C17 C18 118.42(15) . . ?
C16 C17 H17 120.8 . . ?
C18 C17 H17 120.8 . . ?
C17 C18 C13 119.42(15) . . ?
C17 C18 H18 120.3 . . ?
C13 C18 H18 120.3 . . ?
C20 C19 C24 117.15(14) . . ?
C20 C19 C25 121.36(15) . . ?
C24 C19 C25 121.49(16) . . ?
C20 C19 Ru1 70.98(8) . . ?
C24 C19 Ru1 69.49(8) . . ?
C25 C19 Ru1 129.70(11) . . ?
C19 C20 C21 122.18(14) . . ?
C19 C20 Ru1 72.32(8) . . ?
C21 C20 Ru1 73.15(8) . . ?
C19 C20 H20 118.9 . . ?
C21 C20 H20 118.9 . . ?
Ru1 C20 H20 127.9 . . ?
C22 C21 C20 120.67(14) . . ?
C22 C21 Ru1 72.87(8) . . ?
C20 C21 Ru1 69.64(8) . . ?
C22 C21 H21 119.7 . . ?
C20 C21 H21 119.7 . . ?
Ru1 C21 H21 130.5 . . ?
C21 C22 C23 117.61(14) . . ?
C21 C22 C26 123.84(16) . . ?
C23 C22 C26 118.53(15) . . ?
C21 C22 Ru1 71.33(8) . . ?
C23 C22 Ru1 68.49(8) . . ?
C26 C22 Ru1 129.93(10) . . ?
C24 C23 C22 121.32(14) . . ?
C24 C23 Ru1 70.72(8) . . ?
C22 C23 Ru1 74.17(8) . . ?
C24 C23 H23 119.3 . . ?
C22 C23 H23 119.3 . . ?
Ru1 C23 H23 128.0 . . ?
C23 C24 C19 121.02(14) . . ?
C23 C24 Ru1 72.05(9) . . ?
C19 C24 Ru1 72.81(8) . . ?
C23 C24 H24 119.5 . . ?
C19 C24 H24 119.5 . . ?
Ru1 C24 H24 127.8 . . ?
C19 C25 H25A 109.5 . . ?
C19 C25 H25B 109.5 . . ?
H25A C25 H25B 109.5 . . ?
C19 C25 H25C 109.5 . . ?
H25A C25 H25C 109.5 . . ?
H25B C25 H25C 109.5 . . ?
C22 C26 C27 113.77(18) . . ?
C22 C26 C28 107.95(18) . . ?
C27 C26 C28 113.4(3) . . ?
C22 C26 H26 107.1 . . ?
C27 C26 H26 107.1 . . ?
C28 C26 H26 107.1 . . ?
C26 C27 H27A 109.5 . . ?
C26 C27 H27B 109.5 . . ?
H27A C27 H27B 109.5 . . ?
C26 C27 H27C 109.5 . . ?
H27A C27 H27C 109.5 . . ?
H27B C27 H27C 109.5 . . ?
C26 C28 H28A 109.5 . . ?
C26 C28 H28B 109.5 . . ?
H28A C28 H28B 109.5 . . ?
C26 C28 H28C 109.5 . . ?
H28A C28 H28C 109.5 . . ?
H28B C28 H28C 109.5 . . ?
C1 N1 C2 111.05(12) . . ?
C1 N1 C4 127.37(12) . . ?
C2 N1 C4 121.58(12) . . ?
C1 N2 C3 111.51(12) . . ?
C1 N2 C11 124.93(12) . . ?
C3 N2 C11 123.52(12) . . ?
O2 N3 O1 123.88(16) . . ?
O2 N3 C16 118.41(17) . . ?
O1 N3 C16 117.71(17) . . ?
F3 P1 F5 90.47(9) . . ?
F3 P1 F4 91.05(9) . . ?
F5 P1 F4 178.32(10) . . ?
F3 P1 F1 91.88(9) . . ?
F5 P1 F1 88.08(10) . . ?
F4 P1 F1 92.57(11) . . ?
F3 P1 F2 89.69(8) . . ?
F5 P1 F2 89.49(8) . . ?
F4 P1 F2 89.82(10) . . ?
F1 P1 F2 177.13(10) . . ?
F3 P1 F6 179.05(8) . . ?
F5 P1 F6 90.23(8) . . ?
F4 P1 F6 88.23(9) . . ?
F1 P1 F6 88.79(8) . . ?
F2 P1 F6 89.68(7) . . ?
C13 S1 C12 101.75(7) . . ?
C13 S1 Ru1 110.25(5) . . ?
C12 S1 Ru1 109.47(5) . . ?
C1 Ru1 C24 90.24(6) . . ?
C1 Ru1 C23 112.89(6) . . ?
C24 Ru1 C23 37.23(6) . . ?
C1 Ru1 C20 124.88(5) . . ?
C24 Ru1 C20 66.50(6) . . ?
C23 Ru1 C20 78.32(5) . . ?
C1 Ru1 C19 95.41(5) . . ?
C24 Ru1 C19 37.70(6) . . ?
C23 Ru1 C19 67.48(6) . . ?
C20 Ru1 C19 36.70(6) . . ?
C1 Ru1 C21 161.74(5) . . ?
C24 Ru1 C21 78.45(6) . . ?
C23 Ru1 C21 65.72(6) . . ?
C20 Ru1 C21 37.21(5) . . ?
C19 Ru1 C21 66.89(5) . . ?
C1 Ru1 C22 149.45(6) . . ?
C24 Ru1 C22 67.26(6) . . ?
C23 Ru1 C22 37.34(6) . . ?
C20 Ru1 C22 66.16(5) . . ?
C19 Ru1 C22 79.52(5) . . ?
C21 Ru1 C22 35.79(5) . . ?
C1 Ru1 S1 84.62(4) . . ?
C24 Ru1 S1 122.08(4) . . ?
C23 Ru1 S1 93.74(4) . . ?
C20 Ru1 S1 150.33(4) . . ?
C19 Ru1 S1 159.70(4) . . ?
C21 Ru1 S1 113.52(4) . . ?
C22 Ru1 S1 90.13(4) . . ?
C1 Ru1 Cl1 92.16(4) . . ?
C24 Ru1 Cl1 150.14(4) . . ?
C23 Ru1 Cl1 154.94(5) . . ?
C20 Ru1 Cl1 88.05(4) . . ?
C19 Ru1 Cl1 112.48(4) . . ?
C21 Ru1 Cl1 90.75(4) . . ?
C22 Ru1 Cl1 117.74(4) . . ?
S1 Ru1 Cl1 87.773(12) . . ?

loop_
_geom_bond_atom_site_label_1
_geom_bond_atom_site_label_2
_geom_bond_distance
_geom_bond_site_symmetry_2
_geom_bond_publ_flag
C1 N1 1.3573(17) . ?
C1 N2 1.3636(18) . ?
C1 Ru1 2.0592(14) . ?
C2 C3 1.349(2) . ?
C2 N1 1.3906(19) . ?
C2 H2 0.9500 . ?
C3 N2 1.3837(19) . ?
C3 H3 0.9500 . ?
C4 N1 1.4795(19) . ?
C4 C5 1.517(2) . ?
C4 H4A 0.9900 . ?
C4 H4B 0.9900 . ?
C5 C6 1.391(2) . ?
C5 C10 1.396(2) . ?
C6 C7 1.394(2) . ?
C6 H6 0.9500 . ?
C7 C8 1.394(3) . ?
C7 H7 0.9500 . ?
C8 C9 1.379(3) . ?
C8 H8 0.9500 . ?
C9 C10 1.395(2) . ?
C9 H9 0.9500 . ?
C10 H10 0.9500 . ?
C11 N2 1.4643(18) . ?
C11 C12 1.518(2) . ?
C11 H11A 0.9900 . ?
C11 H11B 0.9900 . ?
C12 S1 1.8280(16) . ?
C12 H12A 0.9900 . ?
C12 H12B 0.9900 . ?
C13 C14 1.390(2) . ?
C13 C18 1.393(2) . ?
C13 S1 1.7863(14) . ?
C14 C15 1.391(2) . ?
C14 H14 0.9500 . ?
C15 C16 1.379(2) . ?
C15 H15 0.9500 . ?
C16 C17 1.383(3) . ?
C16 N3 1.473(2) . ?
C17 C18 1.392(2) . ?
C17 H17 0.9500 . ?
C18 H18 0.9500 . ?
C19 C20 1.400(2) . ?
C19 C24 1.429(2) . ?
C19 C25 1.505(2) . ?
C19 Ru1 2.2322(14) . ?
C20 C21 1.429(2) . ?
C20 Ru1 2.2149(14) . ?
C20 H20 0.9500 . ?
C21 C22 1.396(2) . ?
C21 Ru1 2.2611(14) . ?
C21 H21 0.9500 . ?
C22 C23 1.438(2) . ?
C22 C26 1.514(2) . ?
C22 Ru1 2.2808(14) . ?
C23 C24 1.403(2) . ?
C23 Ru1 2.2056(14) . ?
C23 H23 0.9500 . ?
C24 Ru1 2.1884(15) . ?
C24 H24 0.9500 . ?
C25 H25A 0.9800 . ?
C25 H25B 0.9800 . ?
C25 H25C 0.9800 . ?
C26 C27 1.523(4) . ?
C26 C28 1.524(3) . ?
C26 H26 1.0000 . ?
C27 H27A 0.9800 . ?
C27 H27B 0.9800 . ?
C27 H27C 0.9800 . ?
C28 H28A 0.9800 . ?
C28 H28B 0.9800 . ?
C28 H28C 0.9800 . ?
N3 O2 1.222(2) . ?
N3 O1 1.226(2) . ?
F1 P1 1.5912(15) . ?
F2 P1 1.6009(13) . ?
F3 P1 1.5708(13) . ?
F4 P1 1.5910(15) . ?
F5 P1 1.5908(14) . ?
F6 P1 1.6029(12) . ?
S1 Ru1 2.3891(4) . ?
Cl1 Ru1 2.4061(4) . ?

loop_
_geom_torsion_atom_site_label_1
_geom_torsion_atom_site_label_2
_geom_torsion_atom_site_label_3
_geom_torsion_atom_site_label_4
_geom_torsion
_geom_torsion_site_symmetry_1
_geom_torsion_site_symmetry_2
_geom_torsion_site_symmetry_3
_geom_torsion_site_symmetry_4
_geom_torsion_publ_flag
N1 C2 C3 N2 0.87(19) . . . . ?
N1 C4 C5 C6 -81.74(18) . . . . ?
N1 C4 C5 C10 97.56(16) . . . . ?
C10 C5 C6 C7 -0.4(2) . . . . ?
C4 C5 C6 C7 178.95(16) . . . . ?
C5 C6 C7 C8 0.5(3) . . . . ?
C6 C7 C8 C9 -0.4(3) . . . . ?
C7 C8 C9 C10 0.1(3) . . . . ?
C8 C9 C10 C5 0.0(2) . . . . ?
C6 C5 C10 C9 0.1(2) . . . . ?
C4 C5 C10 C9 -179.22(14) . . . . ?
N2 C11 C12 S1 56.38(15) . . . . ?
C18 C13 C14 C15 -1.8(2) . . . . ?
S1 C13 C14 C15 -179.94(12) . . . . ?
C13 C14 C15 C16 -0.3(2) . . . . ?
C14 C15 C16 C17 2.1(2) . . . . ?
C14 C15 C16 N3 -176.68(14) . . . . ?
C15 C16 C17 C18 -1.8(2) . . . . ?
N3 C16 C17 C18 176.94(14) . . . . ?
C16 C17 C18 C13 -0.3(2) . . . . ?
C14 C13 C18 C17 2.1(2) . . . . ?
S1 C13 C18 C17 -179.94(12) . . . . ?
C24 C19 C20 C21 -2.3(2) . . . . ?
C25 C19 C20 C21 178.52(14) . . . . ?
Ru1 C19 C20 C21 -55.95(12) . . . . ?
C24 C19 C20 Ru1 53.60(11) . . . . ?
C25 C19 C20 Ru1 -125.53(14) . . . . ?
C19 C20 C21 C22 1.4(2) . . . . ?
Ru1 C20 C21 C22 -54.17(12) . . . . ?
C19 C20 C21 Ru1 55.57(12) . . . . ?
C20 C21 C22 C23 0.5(2) . . . . ?
Ru1 C21 C22 C23 -52.17(11) . . . . ?
C20 C21 C22 C26 178.79(14) . . . . ?
Ru1 C21 C22 C26 126.10(14) . . . . ?
C20 C21 C22 Ru1 52.69(12) . . . . ?
C21 C22 C23 C24 -1.4(2) . . . . ?
C26 C22 C23 C24 -179.77(14) . . . . ?
Ru1 C22 C23 C24 -54.95(12) . . . . ?
C21 C22 C23 Ru1 53.54(12) . . . . ?
C26 C22 C23 Ru1 -124.82(13) . . . . ?
C22 C23 C24 C19 0.4(2) . . . . ?
Ru1 C23 C24 C19 -56.13(12) . . . . ?
C22 C23 C24 Ru1 56.55(13) . . . . ?
C20 C19 C24 C23 1.4(2) . . . . ?
C25 C19 C24 C23 -179.43(14) . . . . ?
Ru1 C19 C24 C23 55.77(12) . . . . ?
C20 C19 C24 Ru1 -54.34(11) . . . . ?
C25 C19 C24 Ru1 124.80(14) . . . . ?
C21 C22 C26 C27 -18.8(2) . . . . ?
C23 C22 C26 C27 159.44(18) . . . . ?
Ru1 C22 C26 C27 74.6(2) . . . . ?
C21 C22 C26 C28 108.0(3) . . . . ?
C23 C22 C26 C28 -73.7(3) . . . . ?
Ru1 C22 C26 C28 -158.6(2) . . . . ?
N2 C1 N1 C2 0.24(16) . . . . ?
Ru1 C1 N1 C2 -177.67(12) . . . . ?
N2 C1 N1 C4 -179.17(13) . . . . ?
Ru1 C1 N1 C4 2.9(2) . . . . ?
C3 C2 N1 C1 -0.72(19) . . . . ?
C3 C2 N1 C4 178.73(14) . . . . ?
C5 C4 N1 C1 128.12(15) . . . . ?
C5 C4 N1 C2 -51.24(19) . . . . ?
N1 C1 N2 C3 0.33(16) . . . . ?
Ru1 C1 N2 C3 178.54(11) . . . . ?
N1 C1 N2 C11 178.21(13) . . . . ?
Ru1 C1 N2 C11 -3.57(19) . . . . ?
C2 C3 N2 C1 -0.77(19) . . . . ?
C2 C3 N2 C11 -178.70(14) . . . . ?
C12 C11 N2 C1 -66.04(18) . . . . ?
C12 C11 N2 C3 111.60(16) . . . . ?
C15 C16 N3 O2 -168.58(16) . . . . ?
C17 C16 N3 O2 12.6(2) . . . . ?
C15 C16 N3 O1 11.4(2) . . . . ?
C17 C16 N3 O1 -167.44(15) . . . . ?
C14 C13 S1 C12 -142.68(12) . . . . ?
C18 C13 S1 C12 39.22(14) . . . . ?
C14 C13 S1 Ru1 101.24(11) . . . . ?
C18 C13 S1 Ru1 -76.86(13) . . . . ?
C11 C12 S1 C13 -114.55(11) . . . . ?
C11 C12 S1 Ru1 2.10(12) . . . . ?
